data_7034125
loop_
_publ_author_name
'Liu, Jian-Jun'
'Guan, Ying-Fang'
'Jiao, Chen'
'Lin, Mei-Jin'
'Huang, Chang-Cang'
'Dai, Wen-Xin'

_publ_section_title
;
 A panchromatic hybrid crystal of iodoplumbate nanowires and J-aggregated
 naphthalene diimides with long-lived charge-separated states.
;
_journal_issue 13
_journal_name_full 'Dalton transactions (Cambridge, England : 2003)'
_journal_page_first 5957
_journal_page_last 5960
_journal_paper_doi 10.1039/c4dt03785e
_journal_volume 44
_journal_year 2015
_chemical_formula_moiety 'C28 H22 N4 O4, 2(I)'
_chemical_formula_sum 'C28 H22 I2 N4 O4'
_chemical_formula_weight 732.30
_chemical_name_systematic
; 
 ? 
;
_space_group_IT_number 13
_symmetry_cell_setting monoclinic
_symmetry_space_group_name_Hall '-P 2yc'
_symmetry_space_group_name_H-M 'P 1 2/c 1'
_atom_sites_solution_hydrogens geom
_atom_sites_solution_primary direct
_atom_sites_solution_secondary difmap
_audit_creation_method SHELXL-97
_audit_update_record
;
2015-02-11 deposited with the CCDC.
2015-02-18 downloaded from the CCDC.
;
_cell_angle_alpha 90.00
_cell_angle_beta 117.21(2)
_cell_angle_gamma 90.00
_cell_formula_units_Z 2
_cell_length_a 12.006(2)
_cell_length_b 7.4721(15)
_cell_length_c 16.822(6)
_cell_measurement_temperature 293(2)
_cell_volume 1342.1(6)
_computing_cell_refinement 'CrystalClear (Rigaku Inc., 2007)'
_computing_data_collection 'CrystalClear (Rigaku Inc., 2007)'
_computing_data_reduction 'CrystalClear (Rigaku Inc., 2007)'
_computing_molecular_graphics 'DIAMOND (Brandenburg, 2004)'
_computing_publication_material 'SHELXL97 and publCIF (Westrip, 2010)'
_computing_structure_refinement 'SHELXL-97 (Sheldrick, 2008)'
_computing_structure_solution 'SHELXS-97 (Sheldrick, 2008)'
_diffrn_ambient_temperature 293(2)
_diffrn_measured_fraction_theta_full 0.992
_diffrn_measured_fraction_theta_max 0.992
_diffrn_radiation_monochromator graphite
_diffrn_radiation_source 'fine-focus sealed tube'
_diffrn_radiation_type MoK\a
_diffrn_radiation_wavelength 0.71073
_diffrn_reflns_av_R_equivalents 0.0369
_diffrn_reflns_av_unetI/netI 0.0354
_diffrn_reflns_limit_h_max 14
_diffrn_reflns_limit_h_min -15
_diffrn_reflns_limit_k_max 9
_diffrn_reflns_limit_k_min -9
_diffrn_reflns_limit_l_max 21
_diffrn_reflns_limit_l_min -21
_diffrn_reflns_number 12197
_diffrn_reflns_theta_full 27.48
_diffrn_reflns_theta_max 27.48
_diffrn_reflns_theta_min 3.05
_exptl_absorpt_coefficient_mu 2.385
_exptl_absorpt_correction_T_max 1.0000
_exptl_absorpt_correction_T_min 0.6230
_exptl_absorpt_correction_type multi-scan
_exptl_absorpt_process_details 'CrystalClear (Rigaku Inc., 2007)'
_exptl_crystal_colour red
_exptl_crystal_density_diffrn 1.812
_exptl_crystal_density_method 'not measured'
_exptl_crystal_description block
_exptl_crystal_F_000 712
_exptl_crystal_recrystallization_method 'Re-crystallisation from solvent: '
_exptl_crystal_size_max 0.34
_exptl_crystal_size_mid 0.22
_exptl_crystal_size_min 0.15
_refine_diff_density_max 2.395
_refine_diff_density_min -1.820
_refine_diff_density_rms 0.126
_refine_ls_extinction_method none
_refine_ls_goodness_of_fit_ref 1.074
_refine_ls_hydrogen_treatment constr
_refine_ls_matrix_type full
_refine_ls_number_parameters 174
_refine_ls_number_reflns 3064
_refine_ls_number_restraints 0
_refine_ls_restrained_S_all 1.074
_refine_ls_R_factor_all 0.0606
_refine_ls_R_factor_gt 0.0535
_refine_ls_shift/su_max 0.003
_refine_ls_shift/su_mean 0.000
_refine_ls_structure_factor_coef Fsqd
_refine_ls_weighting_details 'calc w=1/[\s^2^(Fo^2^)+(0.0529P)^2^+5.3023P] where P=(Fo^2^+2Fc^2^)/3'
_refine_ls_weighting_scheme calc
_refine_ls_wR_factor_gt 0.1329
_refine_ls_wR_factor_ref 0.1386
_reflns_number_gt 2650
_reflns_number_total 3064
_reflns_threshold_expression >2sigma(I)
_cod_data_source_file c4dt03785e2.cif
_cod_data_source_block (Et2DPNDI)(2I)
_cod_depositor_comments
;
The following automatic conversions were performed:

'_exptl_absorpt_correction_type' value 'Multi-scan' changed to
'multi-scan' according to
/usr/data/users/saulius/crontab/automatic-downloads/rss-feeds/RSC/lib/dictionaries/cif_core.dic
dictionary named 'cif_core.dic' version 2.4.2 from 2011-04-26.

Automatic conversion script
Id: cif_fix_values 3008 2015-01-20 13:52:24Z robertas 

 Adding full bibliography for 7034123--7034125.cif.
;
_cod_original_sg_symbol_H-M P2/c
_cod_database_code 7034125

loop_
_symmetry_equiv_pos_as_xyz
'x, y, z'
'-x, y, -z+1/2'
'-x, -y, -z'
'x, -y, z-1/2'

loop_
_atom_site_label
_atom_site_type_symbol
_atom_site_fract_x
_atom_site_fract_y
_atom_site_fract_z
_atom_site_U_iso_or_equiv
_atom_site_adp_type
_atom_site_occupancy
_atom_site_symmetry_multiplicity
_atom_site_calc_flag
_atom_site_refinement_flags
O1 O 0.3389(3) 0.1717(6) 0.5112(3) 0.0570(11) Uani 1 1 d .
O2 O -0.0172(3) 0.5044(5) 0.3870(3) 0.0478(9) Uani 1 1 d .
N1 N 0.3252(4) 0.7219(6) 0.3572(3) 0.0507(11) Uani 1 1 d .
N2 N 0.1615(3) 0.3384(5) 0.4496(2) 0.0338(8) Uani 1 1 d .
I1 I 0.5000 0.42782(8) 0.2500 0.0587(2) Uani 1 2 d S
I2 I 0.0000 0.02483(8) 0.2500 0.0588(2) Uani 1 2 d S
C1 C 0.3684(13) 1.0307(17) 0.3383(11) 0.145(5) Uani 1 1 d .
H1A H 0.2813 1.0616 0.3137 0.218 Uiso 1 1 calc R
H1B H 0.4085 1.1074 0.3133 0.218 Uiso 1 1 calc R
H1C H 0.4075 1.0456 0.4021 0.218 Uiso 1 1 calc R
C2 C 0.3794(8) 0.8610(11) 0.3187(7) 0.098(3) Uani 1 1 d .
H2A H 0.4676 0.8350 0.3399 0.117 Uiso 1 1 calc R
H2B H 0.3386 0.8483 0.2542 0.117 Uiso 1 1 calc R
C3 C 0.3762(5) 0.6877(8) 0.4448(4) 0.0526(13) Uani 1 1 d .
H3 H 0.4470 0.7508 0.4837 0.063 Uiso 1 1 calc R
C4 C 0.3263(5) 0.5614(7) 0.4784(4) 0.0440(11) Uani 1 1 d .
H4 H 0.3616 0.5396 0.5396 0.053 Uiso 1 1 calc R
C5 C 0.2219(4) 0.4672(6) 0.4189(3) 0.0347(9) Uani 1 1 d .
C6 C 0.1758(5) 0.4971(8) 0.3294(3) 0.0478(13) Uani 1 1 d .
H6 H 0.1097 0.4287 0.2885 0.057 Uiso 1 1 calc R
C7 C 0.2283(5) 0.6300(9) 0.3001(4) 0.0558(14) Uani 1 1 d .
H7 H 0.1946 0.6547 0.2393 0.067 Uiso 1 1 calc R
C8 C 0.2294(4) 0.1871(7) 0.4946(3) 0.0384(10) Uani 1 1 d .
C9 C 0.1620(4) 0.0502(7) 0.5190(3) 0.0348(9) Uani 1 1 d .
C10 C 0.0325(4) 0.0682(6) 0.4904(3) 0.0303(9) Uani 1 1 d .
C11 C -0.0337(4) 0.2209(6) 0.4426(3) 0.0329(9) Uani 1 1 d .
C12 C 0.0320(4) 0.3657(7) 0.4228(3) 0.0354(9) Uani 1 1 d .
C13 C 0.2248(4) -0.0975(7) 0.5676(4) 0.0420(11) Uani 1 1 d .
H13 H 0.3109 -0.1065 0.5881 0.050 Uiso 1 1 calc R
C14 C -0.1610(4) 0.2342(7) 0.4137(3) 0.0409(10) Uani 1 1 d .
H14 H -0.2044 0.3342 0.3816 0.049 Uiso 1 1 calc R

loop_
_atom_site_aniso_label
_atom_site_aniso_U_11
_atom_site_aniso_U_22
_atom_site_aniso_U_33
_atom_site_aniso_U_23
_atom_site_aniso_U_13
_atom_site_aniso_U_12
O1 0.0278(17) 0.058(2) 0.088(3) 0.024(2) 0.0289(18) 0.0044(16)
O2 0.0419(19) 0.041(2) 0.059(2) 0.0184(17) 0.0219(17) 0.0048(15)
N1 0.043(2) 0.044(3) 0.066(3) 0.011(2) 0.027(2) -0.0065(19)
N2 0.0269(17) 0.039(2) 0.0354(18) 0.0058(15) 0.0140(14) -0.0041(15)
I1 0.0524(3) 0.0583(4) 0.0506(3) 0.000 0.0108(2) 0.000
I2 0.0779(4) 0.0467(3) 0.0554(3) 0.000 0.0336(3) 0.000
C1 0.135(11) 0.101(9) 0.228(17) 0.015(10) 0.108(11) 0.002(8)
C2 0.068(5) 0.066(5) 0.145(8) 0.034(5) 0.037(5) -0.018(4)
C3 0.038(3) 0.051(3) 0.062(3) -0.002(3) 0.017(2) -0.016(2)
C4 0.037(2) 0.046(3) 0.044(3) -0.004(2) 0.014(2) -0.011(2)
C5 0.030(2) 0.036(2) 0.040(2) 0.0023(18) 0.0173(18) -0.0071(17)
C6 0.050(3) 0.051(3) 0.039(3) 0.002(2) 0.017(2) -0.019(2)
C7 0.054(3) 0.064(4) 0.048(3) 0.009(3) 0.021(2) -0.017(3)
C8 0.029(2) 0.045(3) 0.043(2) 0.008(2) 0.0175(18) -0.0026(19)
C9 0.026(2) 0.040(3) 0.038(2) 0.0083(18) 0.0147(17) 0.0008(17)
C10 0.0239(18) 0.038(2) 0.0293(19) 0.0042(16) 0.0120(15) 0.0012(16)
C11 0.028(2) 0.036(2) 0.036(2) 0.0083(18) 0.0152(16) 0.0008(17)
C12 0.029(2) 0.041(3) 0.033(2) 0.0062(18) 0.0120(16) -0.0005(18)
C13 0.024(2) 0.043(3) 0.057(3) 0.013(2) 0.0169(19) 0.0034(18)
C14 0.031(2) 0.037(3) 0.052(3) 0.014(2) 0.0162(19) 0.0074(18)

loop_
_atom_type_symbol
_atom_type_description
_atom_type_scat_dispersion_real
_atom_type_scat_dispersion_imag
_atom_type_scat_source
C C 0.0033 0.0016 'International Tables Vol C Tables 4.2.6.8 and 6.1.1.4'
I I -0.4742 1.8119 'International Tables Vol C Tables 4.2.6.8 and 6.1.1.4'
N N 0.0061 0.0033 'International Tables Vol C Tables 4.2.6.8 and 6.1.1.4'
O O 0.0106 0.0060 'International Tables Vol C Tables 4.2.6.8 and 6.1.1.4'
H H 0.0000 0.0000 'International Tables Vol C Tables 4.2.6.8 and 6.1.1.4'

loop_
_geom_angle_atom_site_label_1
_geom_angle_atom_site_label_2
_geom_angle_atom_site_label_3
_geom_angle
_geom_angle_site_symmetry_1
_geom_angle_site_symmetry_3
C7 N1 C3 120.8(5) . .
C7 N1 C2 117.1(6) . .
C3 N1 C2 122.1(6) . .
C8 N2 C12 124.8(4) . .
C8 N2 C5 118.2(4) . .
C12 N2 C5 116.7(4) . .
C2 C1 H1A 109.5 . .
C2 C1 H1B 109.5 . .
H1A C1 H1B 109.5 . .
C2 C1 H1C 109.5 . .
H1A C1 H1C 109.5 . .
H1B C1 H1C 109.5 . .
C1 C2 N1 115.9(10) . .
C1 C2 H2A 108.3 . .
N1 C2 H2A 108.3 . .
C1 C2 H2B 108.3 . .
N1 C2 H2B 108.3 . .
H2A C2 H2B 107.4 . .
N1 C3 C4 121.4(5) . .
N1 C3 H3 119.3 . .
C4 C3 H3 119.3 . .
C3 C4 C5 118.2(5) . .
C3 C4 H4 120.9 . .
C5 C4 H4 120.9 . .
C6 C5 C4 119.4(4) . .
C6 C5 N2 119.3(4) . .
C4 C5 N2 121.3(4) . .
C5 C6 C7 119.3(5) . .
C5 C6 H6 120.3 . .
C7 C6 H6 120.3 . .
N1 C7 C6 120.7(5) . .
N1 C7 H7 119.6 . .
C6 C7 H7 119.6 . .
O1 C8 N2 120.1(4) . .
O1 C8 C9 122.9(4) . .
N2 C8 C9 117.0(4) . .
C13 C9 C10 120.0(4) . .
C13 C9 C8 120.0(4) . .
C10 C9 C8 119.9(4) . .
C10 C10 C9 119.5(5) 3_556 .
C10 C10 C11 119.3(5) 3_556 .
C9 C10 C11 121.2(4) . .
C14 C11 C10 120.2(4) . .
C14 C11 C12 119.4(4) . .
C10 C11 C12 120.3(4) . .
O2 C12 N2 119.7(4) . .
O2 C12 C11 123.7(4) . .
N2 C12 C11 116.5(4) . .
C9 C13 C14 120.8(4) . 3_556
C9 C13 H13 119.6 . .
C14 C13 H13 119.6 3_556 .
C11 C14 C13 120.1(4) . 3_556
C11 C14 H14 120.0 . .
C13 C14 H14 120.0 3_556 .

loop_
_geom_bond_atom_site_label_1
_geom_bond_atom_site_label_2
_geom_bond_distance
_geom_bond_site_symmetry_2
O1 C8 1.218(5) .
O2 C12 1.209(6) .
N1 C7 1.313(7) .
N1 C3 1.337(7) .
N1 C2 1.519(8) .
N2 C8 1.397(6) .
N2 C12 1.422(6) .
N2 C5 1.435(5) .
C1 C2 1.332(15) .
C1 H1A 0.9600 .
C1 H1B 0.9600 .
C1 H1C 0.9600 .
C2 H2A 0.9700 .
C2 H2B 0.9700 .
C3 C4 1.370(7) .
C3 H3 0.9300 .
C4 C5 1.386(6) .
C4 H4 0.9300 .
C5 C6 1.364(7) .
C6 C7 1.383(7) .
C6 H6 0.9300 .
C7 H7 0.9300 .
C8 C9 1.475(6) .
C9 C13 1.374(6) .
C9 C10 1.408(6) .
C10 C10 1.408(8) 3_556
C10 C11 1.412(6) .
C11 C14 1.379(6) .
C11 C12 1.464(6) .
C13 C14 1.397(7) 3_556
C13 H13 0.9300 .
C14 C13 1.397(7) 3_556
C14 H14 0.9300 .

loop_
_geom_torsion_atom_site_label_1
_geom_torsion_atom_site_label_2
_geom_torsion_atom_site_label_3
_geom_torsion_atom_site_label_4
_geom_torsion
_geom_torsion_site_symmetry_1
_geom_torsion_site_symmetry_4
C7 N1 C2 C1 114.0(11) . .
C3 N1 C2 C1 -68.9(12) . .
C7 N1 C3 C4 -2.8(9) . .
C2 N1 C3 C4 -179.9(6) . .
N1 C3 C4 C5 1.0(9) . .
C3 C4 C5 C6 2.8(8) . .
C3 C4 C5 N2 -177.4(5) . .
C8 N2 C5 C6 116.4(5) . .
C12 N2 C5 C6 -56.9(6) . .
C8 N2 C5 C4 -63.4(6) . .
C12 N2 C5 C4 123.3(5) . .
C4 C5 C6 C7 -4.8(9) . .
N2 C5 C6 C7 175.4(5) . .
C3 N1 C7 C6 0.8(10) . .
C2 N1 C7 C6 178.0(7) . .
C5 C6 C7 N1 3.0(10) . .
C12 N2 C8 O1 176.6(5) . .
C5 N2 C8 O1 4.0(7) . .
C12 N2 C8 C9 -2.7(7) . .
C5 N2 C8 C9 -175.3(4) . .
O1 C8 C9 C13 4.2(8) . .
N2 C8 C9 C13 -176.6(5) . .
O1 C8 C9 C10 -173.9(5) . .
N2 C8 C9 C10 5.3(7) . .
C13 C9 C10 C10 -1.8(8) . 3_556
C8 C9 C10 C10 176.3(5) . 3_556
C13 C9 C10 C11 178.2(5) . .
C8 C9 C10 C11 -3.7(7) . .
C10 C10 C11 C14 -1.3(8) 3_556 .
C9 C10 C11 C14 178.7(5) . .
C10 C10 C11 C12 179.2(5) 3_556 .
C9 C10 C11 C12 -0.8(7) . .
C8 N2 C12 O2 177.3(5) . .
C5 N2 C12 O2 -10.0(7) . .
C8 N2 C12 C11 -1.6(7) . .
C5 N2 C12 C11 171.2(4) . .
C14 C11 C12 O2 5.1(8) . .
C10 C11 C12 O2 -175.4(5) . .
C14 C11 C12 N2 -176.1(4) . .
C10 C11 C12 N2 3.4(6) . .
C10 C9 C13 C14 2.3(8) . 3_556
C8 C9 C13 C14 -175.8(5) . 3_556
C10 C11 C14 C13 0.8(8) . 3_556
C12 C11 C14 C13 -179.7(5) . 3_556
